data_2207567
loop_
_publ_author_name
'Zhi-Min Jin'
'Zu-Guang Li'
'Bing Tu'
'Zhen-Lu Shen'
'Mao-Lin Hu'

_publ_section_title
;
 Aquadichlorobis(2-chloropyridine-\k<i>N</i>)copper(II)
;
_journal_coeditor_code IS6138
_journal_issue 12
_journal_name_full 'Acta Crystallographica Section E'
_journal_page_first m2566
_journal_page_last m2567
_journal_paper_doi 10.1107/S1600536805036019
_journal_volume 61
_journal_year 2005
_chemical_formula_iupac '[Cu Cl2 (C5 H4 Cl N)2 (H2 O)]'
_chemical_formula_moiety 'C10 H10 Cl4 Cu N2 O'
_chemical_formula_sum 'C10 H10 Cl4 Cu N2 O'
_chemical_formula_weight 379.55
_chemical_name_systematic
;
Aquadichlorobis(2-chloropyridine-\kN)copper(II)
;
_space_group_IT_number 62
_symmetry_cell_setting orthorhombic
_symmetry_space_group_name_Hall '-P 2ac 2n'
_symmetry_space_group_name_H-M 'P n m a'
_atom_sites_solution_hydrogens geom
_atom_sites_solution_primary direct
_atom_sites_solution_secondary difmap
_audit_creation_method SHELXL97
_cell_angle_alpha 90.00
_cell_angle_beta 90.00
_cell_angle_gamma 90.00
_cell_formula_units_Z 4
_cell_length_a 14.005(3)
_cell_length_b 15.339(3)
_cell_length_c 6.4370(10)
_cell_measurement_reflns_used 31
_cell_measurement_temperature 296(2)
_cell_measurement_theta_max 13.24
_cell_measurement_theta_min 3.73
_cell_volume 1382.8(5)
_computing_cell_refinement XSCANS
_computing_data_collection 'XSCANS (Siemens, 1994)'
_computing_data_reduction 'SHELXTL (Bruker, 1998)'
_computing_molecular_graphics SHELXTL
_computing_publication_material SHELXTL
_computing_structure_refinement 'SHELXL97 (Sheldrick, 1997)'
_computing_structure_solution 'SHELXS97 (Sheldrick, 1997)'
_diffrn_ambient_temperature 296(2)
_diffrn_measured_fraction_theta_full 1.000
_diffrn_measured_fraction_theta_max 1.000
_diffrn_measurement_device_type 'Siemens P4'
_diffrn_measurement_method \w
_diffrn_radiation_monochromator graphite
_diffrn_radiation_source 'normal-focus sealed tube'
_diffrn_radiation_type MoK\a
_diffrn_radiation_wavelength 0.71073
_diffrn_reflns_av_R_equivalents 0.0184
_diffrn_reflns_av_sigmaI/netI 0.0398
_diffrn_reflns_limit_h_max 17
_diffrn_reflns_limit_h_min 0
_diffrn_reflns_limit_k_max 19
_diffrn_reflns_limit_k_min -1
_diffrn_reflns_limit_l_max 8
_diffrn_reflns_limit_l_min 0
_diffrn_reflns_number 1993
_diffrn_reflns_theta_full 27.00
_diffrn_reflns_theta_max 27.00
_diffrn_reflns_theta_min 2.66
_diffrn_standards_decay_% 4.35
_diffrn_standards_interval_count 97
_diffrn_standards_number 3
_exptl_absorpt_coefficient_mu 2.339
_exptl_absorpt_correction_T_max 0.544
_exptl_absorpt_correction_T_min 0.372
_exptl_absorpt_correction_type psi-scan
_exptl_absorpt_process_details '(North <i>et al.</i>,  1968)'
_exptl_crystal_colour blue
_exptl_crystal_density_diffrn 1.823
_exptl_crystal_density_method 'not measured'
_exptl_crystal_description prism
_exptl_crystal_F_000 756
_exptl_crystal_size_max 0.44
_exptl_crystal_size_mid 0.44
_exptl_crystal_size_min 0.26
_refine_diff_density_max 0.303
_refine_diff_density_min -0.349
_refine_ls_extinction_coef 0.0121(5)
_refine_ls_extinction_expression Fc^*^=kFc[1+0.001xFc^2^\l^3^/sin(2\q)]^-1/4^
_refine_ls_extinction_method 'SHELXL97 (Sheldrick, 1997)'
_refine_ls_goodness_of_fit_ref 0.968
_refine_ls_hydrogen_treatment mixed
_refine_ls_matrix_type full
_refine_ls_number_parameters 95
_refine_ls_number_reflns 1566
_refine_ls_number_restraints 2
_refine_ls_restrained_S_all 0.968
_refine_ls_R_factor_all 0.0484
_refine_ls_R_factor_gt 0.0285
_refine_ls_shift/su_max 0.001
_refine_ls_shift/su_mean 0.000
_refine_ls_structure_factor_coef Fsqd
_refine_ls_weighting_details 'calc w = 1/[\s^2^(Fo^2^)+(0.0222P)^2^] where P = (Fo^2^+2Fc^2^)/3'
_refine_ls_weighting_scheme calc
_refine_ls_wR_factor_gt 0.0551
_refine_ls_wR_factor_ref 0.0579
_reflns_number_gt 1117
_reflns_number_total 1566
_reflns_threshold_expression I>2\s(I)
_cod_data_source_file is6138.cif
_cod_data_source_block I
_cod_depositor_comments
;
The following automatic conversions were performed:
'_symmetry_cell_setting' value 'Orthorhombic' changed to 'orthorhombic'
according to '/home/saulius/struct/CIF-dictionaries/cif_core.dic'
dictionary named 'cif_core.dic' version 2.4.1 from 2010-06-29.

Automatic conversion script
Id: cif_fix_enum 1527 2010-12-29 10:47:43Z saulius 

The following automatic conversions were performed:

'_symmetry_cell_setting' value 'Orthorhombic' changed to
'orthorhombic' according to
/home/saulius/struct/CIF-dictionaries/cif_core.dic dictionary named
'cif_core.dic' version 2.4.1 from 2010-06-29.

Automatic conversion script
Id: cif_fix_values 1715 2011-07-08 13:25:40Z adriana 
;
_cod_database_code 2207567
_cod_database_fobs_code 2207567

loop_
_symmetry_equiv_pos_as_xyz
'x, y, z'
'-x+1/2, -y, z+1/2'
'-x, y+1/2, -z'
'x+1/2, -y+1/2, -z+1/2'
'-x, -y, -z'
'x-1/2, y, -z-1/2'
'x, -y-1/2, z'
'-x-1/2, y-1/2, z-1/2'

loop_
_atom_site_label
_atom_site_fract_x
_atom_site_fract_y
_atom_site_fract_z
_atom_site_U_iso_or_equiv
_atom_site_adp_type
_atom_site_calc_flag
_atom_site_refinement_flags
_atom_site_occupancy
_atom_site_type_symbol
Cu 0.63901(3) 0.7500 0.49796(7) 0.02567(14) Uani d S 1 Cu
Cl1 0.55406(6) 0.63463(5) 0.86958(11) 0.0486(2) Uani d . 1 Cl
Cl2 0.77411(7) 0.7500 0.69418(16) 0.0389(3) Uani d S 1 Cl
Cl3 0.50213(7) 0.7500 0.30850(15) 0.0341(2) Uani d S 1 Cl
O 0.7505(2) 0.7500 0.1964(5) 0.0410(7) Uani d SD 1 O
N 0.63395(13) 0.61769(12) 0.5080(3) 0.0268(4) Uani d . 1 N
C1 0.66626(19) 0.57128(17) 0.3464(4) 0.0356(7) Uani d . 1 C
H1 0.6919 0.6009 0.2334 0.043 Uiso calc R 1 H
C2 0.66310(19) 0.48141(16) 0.3403(5) 0.0389(7) Uani d . 1 C
H2 0.6865 0.4512 0.2258 0.047 Uiso calc R 1 H
C3 0.62507(17) 0.43747(16) 0.5054(5) 0.0399(7) Uani d . 1 C
H3 0.6218 0.3769 0.5038 0.048 Uiso calc R 1 H
C4 0.59173(19) 0.48331(16) 0.6734(5) 0.0372(7) Uani d . 1 C
H4 0.5662 0.4548 0.7882 0.045 Uiso calc R 1 H
C5 0.59727(18) 0.57365(16) 0.6669(4) 0.0292(6) Uani d . 1 C
H0A 0.755(3) 0.7500 0.0694(18) 0.059(16) Uiso d SD 1 H
H0B 0.8069(13) 0.7500 0.232(8) 0.063(17) Uiso d SD 1 H

loop_
_atom_site_aniso_label
_atom_site_aniso_U_11
_atom_site_aniso_U_22
_atom_site_aniso_U_33
_atom_site_aniso_U_12
_atom_site_aniso_U_13
_atom_site_aniso_U_23
Cu 0.0300(2) 0.0192(2) 0.0278(2) 0.000 -0.0008(2) 0.000
Cl1 0.0651(5) 0.0441(4) 0.0365(4) -0.0086(4) 0.0144(4) -0.0027(3)
Cl2 0.0384(6) 0.0356(5) 0.0429(6) 0.000 -0.0108(5) 0.000
Cl3 0.0320(5) 0.0300(5) 0.0404(6) 0.000 -0.0035(5) 0.000
O 0.0407(19) 0.0414(16) 0.0409(19) 0.000 0.0066(17) 0.000
N 0.0270(10) 0.0212(9) 0.0321(11) -0.0014(9) -0.0001(11) 0.0004(10)
C1 0.0360(16) 0.0295(13) 0.0414(16) -0.0040(12) 0.0046(14) -0.0003(13)
C2 0.0342(16) 0.0280(13) 0.0544(19) 0.0018(12) 0.0068(16) -0.0104(14)
C3 0.0316(16) 0.0208(11) 0.067(2) 0.0003(11) -0.0086(17) 0.0043(16)
C4 0.0342(16) 0.0306(14) 0.0470(18) -0.0058(13) -0.0051(15) 0.0147(14)
C5 0.0274(14) 0.0299(13) 0.0302(14) 0.0005(12) -0.0035(13) 0.0040(12)

loop_
_atom_type_symbol
_atom_type_description
_atom_type_scat_dispersion_real
_atom_type_scat_dispersion_imag
_atom_type_scat_source
C C 0.0033 0.0016 'International Tables Vol C Tables 4.2.6.8 and 6.1.1.4'
H H 0.0000 0.0000 'International Tables Vol C Tables 4.2.6.8 and 6.1.1.4'
N N 0.0061 0.0033 'International Tables Vol C Tables 4.2.6.8 and 6.1.1.4'
O O 0.0106 0.0060 'International Tables Vol C Tables 4.2.6.8 and 6.1.1.4'
Cl Cl 0.1484 0.1585 'International Tables Vol C Tables 4.2.6.8 and 6.1.1.4'
Cu Cu 0.3201 1.2651 'International Tables Vol C Tables 4.2.6.8 and 6.1.1.4'

loop_
_geom_angle_atom_site_label_1
_geom_angle_atom_site_label_2
_geom_angle_atom_site_label_3
_geom_angle_site_symmetry_1
_geom_angle
_geom_angle_publ_flag
N Cu N 7_575 174.58(12) yes
N Cu Cl3 7_575 89.29(6) ?
N Cu Cl3 . 89.29(6) yes
N Cu Cl2 7_575 90.65(6) ?
N Cu Cl2 . 90.65(6) yes
Cl3 Cu Cl2 . 178.74(4) yes
N Cu O 7_575 92.68(6) ?
N Cu O . 92.68(6) yes
Cl3 Cu O . 96.35(9) yes
Cl2 Cu O . 84.92(9) yes
Cu O H0A . 146(3) ?
Cu O H0B . 113(4) ?
H0A O H0B . 101(5) ?
C5 N C1 . 117.3(2) ?
C5 N Cu . 123.07(17) ?
C1 N Cu . 119.63(17) ?
N C1 C2 . 122.8(3) ?
N C1 H1 . 118.6 ?
C2 C1 H1 . 118.6 ?
C3 C2 C1 . 118.9(3) ?
C3 C2 H2 . 120.6 ?
C1 C2 H2 . 120.6 ?
C2 C3 C4 . 119.5(2) ?
C2 C3 H3 . 120.2 ?
C4 C3 H3 . 120.2 ?
C3 C4 C5 . 117.9(3) ?
C3 C4 H4 . 121.0 ?
C5 C4 H4 . 121.0 ?
N C5 C4 . 123.5(2) ?
N C5 Cl1 . 116.39(19) ?
C4 C5 Cl1 . 120.1(2) ?

loop_
_geom_bond_atom_site_label_1
_geom_bond_atom_site_label_2
_geom_bond_site_symmetry_2
_geom_bond_distance
_geom_bond_publ_flag
Cu N 7_575 2.0318(18) ?
Cu N . 2.0318(18) yes
Cu Cl3 . 2.2720(11) yes
Cu Cl2 . 2.2749(11) yes
Cu O . 2.491(3) yes
Cl1 C5 . 1.715(3) yes
O H0A . 0.820(10) ?
O H0B . 0.822(10) ?
N C5 . 1.329(3) yes
N C1 . 1.339(3) yes
C1 C2 . 1.380(3) ?
C1 H1 . 0.9300 ?
C2 C3 . 1.366(4) ?
C2 H2 . 0.9300 ?
C3 C4 . 1.372(4) ?
C3 H3 . 0.9300 ?
C4 C5 . 1.389(3) ?
C4 H4 . 0.9300 ?

loop_
_geom_hbond_atom_site_label_D
_geom_hbond_atom_site_label_H
_geom_hbond_atom_site_label_A
_geom_hbond_site_symmetry_A
_geom_hbond_distance_DH
_geom_hbond_distance_HA
_geom_hbond_distance_DA
_geom_hbond_angle_DHA
_geom_hbond_publ_flag
O H0A Cl2 1_554 0.820(10) 2.430(12) 3.250(3) 178(5) yes
O H0B Cl3 6_656 0.822(10) 2.747(19) 3.524(3) 158(5) yes

loop_
_geom_torsion_atom_site_label_1
_geom_torsion_atom_site_label_2
_geom_torsion_atom_site_label_3
_geom_torsion_atom_site_label_4
_geom_torsion_site_symmetry_1
_geom_torsion
N Cu N C5 7_575 -21.5(14)
Cl3 Cu N C5 . -96.42(19)
Cl2 Cu N C5 . 82.32(19)
O Cu N C5 . 167.3(2)
N Cu N C1 7_575 156.6(11)
Cl3 Cu N C1 . 81.68(19)
Cl2 Cu N C1 . -99.58(19)
O Cu N C1 . -14.6(2)
C5 N C1 C2 . -0.3(4)
Cu N C1 C2 . -178.5(2)
N C1 C2 C3 . 0.3(4)
C1 C2 C3 C4 . -0.5(4)
C2 C3 C4 C5 . 0.7(4)
C1 N C5 C4 . 0.5(4)
Cu N C5 C4 . 178.7(2)
C1 N C5 Cl1 . -178.66(19)
Cu N C5 Cl1 . -0.5(3)
C3 C4 C5 N . -0.7(4)
C3 C4 C5 Cl1 . 178.39(19)
